data_7057234
loop_
_publ_author_name
'Zhang, Fan'
'Baudron, St\'ephane A.'
'Hosseini, Mir Wais'

_publ_section_title
;
 Symmetrical and dissymmetrical 2,2&#x2032;-bis-dipyrrin ligands and
 Zn(ii) binuclear helicates
;
_journal_issue 9
_journal_name_full 'New Journal of Chemistry'
_journal_page_first 6997
_journal_paper_doi 10.1039/C8NJ00335A
_journal_volume 42
_journal_year 2018
_chemical_formula_sum 'C39 H29 N5 O3'
_chemical_formula_weight 615.67
_space_group_crystal_system tetragonal
_space_group_IT_number 114
_space_group_name_Hall 'P -4 2n'
_space_group_name_H-M_alt 'P -4 21 c'
_symmetry_space_group_name_Hall 'P -4 2n'
_symmetry_space_group_name_H-M 'P -4 21 c'
_atom_sites_solution_hydrogens geom
_audit_creation_method SHELXL-2016/6
_audit_update_record
;
2018-01-18 deposited with the CCDC.
2018-04-02 downloaded from the CCDC.
;
_cell_angle_alpha 90
_cell_angle_beta 90
_cell_angle_gamma 90
_cell_formula_units_Z 8
_cell_length_a 29.3188(9)
_cell_length_b 29.3188(9)
_cell_length_c 8.8681(3)
_cell_measurement_reflns_used 9971
_cell_measurement_temperature 173(2)
_cell_measurement_theta_max 19.51
_cell_measurement_theta_min 2.50
_cell_volume 7622.9(4)
_computing_cell_refinement 'Bruker SAINT'
_computing_data_collection 'Bruker APEX2'
_computing_data_reduction 'Bruker SAINT'
_computing_molecular_graphics 'Bruker SHELXTL'
_computing_publication_material 'Bruker SHELXTL'
_computing_structure_refinement 'SHELXL-2014 (Sheldrick 2014)'
_computing_structure_solution 'SHELXS-97 (Sheldrick 2008)'
_diffrn_ambient_temperature 173(2)
_diffrn_measured_fraction_theta_full 0.998
_diffrn_measured_fraction_theta_max 0.998
_diffrn_measurement_device_type 'Bruker APEX-II CCD'
_diffrn_measurement_method '\f and \w scans'
_diffrn_radiation_type MoK\a
_diffrn_radiation_wavelength 0.71073
_diffrn_reflns_av_R_equivalents 0.0900
_diffrn_reflns_av_unetI/netI 0.0975
_diffrn_reflns_Laue_measured_fraction_full 0.998
_diffrn_reflns_Laue_measured_fraction_max 0.998
_diffrn_reflns_limit_h_max 39
_diffrn_reflns_limit_h_min -41
_diffrn_reflns_limit_k_max 41
_diffrn_reflns_limit_k_min -41
_diffrn_reflns_limit_l_max 9
_diffrn_reflns_limit_l_min -12
_diffrn_reflns_number 136520
_diffrn_reflns_point_group_measured_fraction_full 0.999
_diffrn_reflns_point_group_measured_fraction_max 0.998
_diffrn_reflns_theta_full 25.242
_diffrn_reflns_theta_max 30.090
_diffrn_reflns_theta_min 2.399
_exptl_absorpt_coefficient_mu 0.069
_exptl_absorpt_correction_T_max 0.996
_exptl_absorpt_correction_T_min 0.991
_exptl_absorpt_correction_type multi-scan
_exptl_absorpt_process_details sadabs
_exptl_crystal_colour dark-purple
_exptl_crystal_density_diffrn 1.073
_exptl_crystal_density_meas ?
_exptl_crystal_description rod
_exptl_crystal_F_000 2576
_exptl_crystal_size_max 0.120
_exptl_crystal_size_mid 0.050
_exptl_crystal_size_min 0.050
_refine_diff_density_max 0.153
_refine_diff_density_min -0.235
_refine_diff_density_rms 0.037
_refine_ls_abs_structure_details
;
 Flack x determined using 1719 quotients [(I+)-(I-)]/[(I+)+(I-)]
 (Parsons, Flack and Wagner, Acta Cryst. B69 (2013) 249-259).
;
_refine_ls_extinction_method none
_refine_ls_goodness_of_fit_ref 1.010
_refine_ls_hydrogen_treatment constr
_refine_ls_matrix_type full
_refine_ls_number_parameters 419
_refine_ls_number_reflns 11201
_refine_ls_number_restraints 0
_refine_ls_restrained_S_all 1.010
_refine_ls_R_factor_all 0.1626
_refine_ls_R_factor_gt 0.0576
_refine_ls_shift/su_max 0.004
_refine_ls_shift/su_mean 0.000
_refine_ls_structure_factor_coef Fsqd
_refine_ls_weighting_details 'w=1/[\s^2^(Fo^2^)+(0.0824P)^2^] where P=(Fo^2^+2Fc^2^)/3'
_refine_ls_weighting_scheme calc
_refine_ls_wR_factor_gt 0.1353
_refine_ls_wR_factor_ref 0.1680
_reflns_Friedel_coverage 0.825
_reflns_Friedel_fraction_full 1.000
_reflns_Friedel_fraction_max 0.997
_reflns_number_gt 4952
_reflns_number_total 11201
_reflns_threshold_expression 'I > 2\s(I)'
_cod_data_source_file c8nj00335a2.cif
_cod_data_source_block compound4
_cod_depositor_comments
;
The following automatic conversions were performed:

'_exptl_crystal_density_meas' value 'not measured' was changed to '?'
- the value is perceived as not measured.

Automatic conversion script
Id: cif_fix_values 4973 2017-02-22 13:04:09Z antanas 

 Adding full bibliography for 7057234--7057238.cif.
;
_cod_original_cell_volume 7622.9(5)
_cod_database_code 7057234
_shelx_shelxl_version_number 2016/6
_shelx_space_group_comment
;
The symmetry employed for this shelxl refinement is uniquely defined
by the following loop, which should always be used as a source of
symmetry information in preference to the above space-group names.
They are only intended as comments.
;
_shelx_estimated_absorpt_t_min 0.992
_shelx_estimated_absorpt_t_max 0.997

loop_
_space_group_symop_operation_xyz
'x, y, z'
'-x, -y, z'
'y, -x, -z'
'-y, x, -z'
'-x+1/2, y+1/2, -z+1/2'
'x+1/2, -y+1/2, -z+1/2'
'-y+1/2, -x+1/2, z+1/2'
'y+1/2, x+1/2, z+1/2'

loop_
_atom_site_label
_atom_site_type_symbol
_atom_site_fract_x
_atom_site_fract_y
_atom_site_fract_z
_atom_site_U_iso_or_equiv
_atom_site_adp_type
_atom_site_occupancy
_atom_site_site_symmetry_order
_atom_site_calc_flag
_atom_site_refinement_flags_posn
_atom_site_refinement_flags_adp
C1 C 0.45336(16) 0.29700(19) 0.9157(6) 0.0909(14) Uani 1 1 d . .
H1 H 0.447213 0.320176 0.843678 0.109 Uiso 1 1 calc R U
C2 C 0.42653(15) 0.2868(2) 1.0412(7) 0.0950(16) Uani 1 1 d . .
H2 H 0.399341 0.301876 1.071231 0.114 Uiso 1 1 calc R U
C3 C 0.44694(15) 0.25070(18) 1.1130(5) 0.0808(14) Uani 1 1 d . .
H3 H 0.435905 0.236373 1.201871 0.097 Uiso 1 1 calc R U
C4 C 0.48667(13) 0.23821(16) 1.0347(5) 0.0687(7) Uani 1 1 d . .
C5 C 0.51929(12) 0.20434(14) 1.0610(4) 0.0548(9) Uani 1 1 d . .
C6 C 0.55720(12) 0.19613(13) 0.9732(4) 0.0522(9) Uani 1 1 d . .
C7 C 0.59109(13) 0.16166(14) 0.9926(4) 0.0599(10) Uani 1 1 d . .
H7 H 0.592008 0.139373 1.070296 0.072 Uiso 1 1 calc R U
C8 C 0.62226(12) 0.16679(13) 0.8773(4) 0.0566(10) Uani 1 1 d . .
H8 H 0.648974 0.149215 0.859877 0.068 Uiso 1 1 calc R U
C9 C 0.60569(12) 0.20438(13) 0.7891(4) 0.0516(9) Uani 1 1 d . .
C10 C 0.51274(11) 0.17520(13) 1.1981(4) 0.0548(9) Uani 1 1 d . .
C11 C 0.54170(13) 0.17900(14) 1.3208(4) 0.0615(10) Uani 1 1 d . .
H11 H 0.565224 0.201270 1.319065 0.074 Uiso 1 1 calc R U
C12 C 0.53722(13) 0.15128(13) 1.4451(4) 0.0565(9) Uani 1 1 d . .
H12 H 0.557766 0.154045 1.527412 0.068 Uiso 1 1 calc R U
C13 C 0.50253(12) 0.11938(12) 1.4491(4) 0.0505(9) Uani 1 1 d . .
C14 C 0.47396(14) 0.11505(15) 1.3300(5) 0.0683(12) Uani 1 1 d . .
H14 H 0.450554 0.092656 1.333130 0.082 Uiso 1 1 calc R U
C15 C 0.47814(13) 0.14271(15) 1.2031(5) 0.0695(11) Uani 1 1 d . .
H15 H 0.457615 0.139451 1.120961 0.083 Uiso 1 1 calc R U
C16 C 0.49605(14) 0.08775(13) 1.5804(4) 0.0572(10) Uani 1 1 d . .
C17 C 0.52273(16) 0.06588(16) 1.8232(6) 0.0863(14) Uani 1 1 d . .
H17A H 0.493539 0.071609 1.873671 0.129 Uiso 1 1 calc R U
H17B H 0.547805 0.072564 1.892875 0.129 Uiso 1 1 calc R U
H17C H 0.524293 0.033838 1.792220 0.129 Uiso 1 1 calc R U
C18 C 0.62742(11) 0.22178(12) 0.6569(4) 0.0467(8) Uani 1 1 d . .
C19 C 0.67152(12) 0.21477(13) 0.6019(4) 0.0547(9) Uani 1 1 d . .
H19 H 0.694237 0.196020 0.646554 0.066 Uiso 1 1 calc R U
C20 C 0.67624(12) 0.23997(12) 0.4711(4) 0.0523(9) Uani 1 1 d . .
H20 H 0.702900 0.241912 0.410542 0.063 Uiso 1 1 calc R U
C21 C 0.63449(11) 0.26226(12) 0.4435(4) 0.0475(8) Uani 1 1 d . .
C22 C 0.62147(11) 0.28964(12) 0.3187(4) 0.0469(8) Uani 1 1 d . .
C23 C 0.57780(12) 0.30720(13) 0.2990(4) 0.0577(10) Uani 1 1 d . .
C24 C 0.56224(14) 0.33747(15) 0.1799(5) 0.0724(12) Uani 1 1 d . .
H24 H 0.579473 0.348543 0.096925 0.087 Uiso 1 1 calc R U
C25 C 0.51794(15) 0.34661(17) 0.2122(5) 0.0825(13) Uani 1 1 d . .
H25 H 0.497799 0.365490 0.156108 0.099 Uiso 1 1 calc R U
C26 C 0.50744(15) 0.32182(17) 0.3495(5) 0.0818(13) Uani 1 1 d . .
H26 H 0.478380 0.322428 0.396836 0.098 Uiso 1 1 calc R U
C27 C 0.65799(11) 0.29970(11) 0.2073(4) 0.0477(8) Uani 1 1 d . .
C28 C 0.69710(12) 0.32258(12) 0.2536(3) 0.0523(9) Uani 1 1 d . .
H28 H 0.699033 0.334242 0.353304 0.063 Uiso 1 1 calc R U
C29 C 0.73332(12) 0.32846(12) 0.1547(4) 0.0516(9) Uani 1 1 d . .
H29 H 0.759910 0.344187 0.186982 0.062 Uiso 1 1 calc R U
C30 C 0.73085(12) 0.31155(11) 0.0099(4) 0.0447(8) Uani 1 1 d . .
C31 C 0.69127(11) 0.29098(11) -0.0395(3) 0.0459(8) Uani 1 1 d . .
H31 H 0.688885 0.280935 -0.141007 0.055 Uiso 1 1 calc R U
C32 C 0.65541(12) 0.28498(12) 0.0573(4) 0.0472(8) Uani 1 1 d . .
H32 H 0.628372 0.270627 0.022218 0.057 Uiso 1 1 calc R U
C33 C 0.77127(11) 0.31648(11) -0.0927(3) 0.0448(8) Uani 1 1 d . .
C34 C 0.85593(12) 0.31515(12) -0.0875(3) 0.0468(8) Uani 1 1 d . .
C35 C 0.89066(13) 0.28748(13) -0.0312(4) 0.0567(10) Uani 1 1 d . .
H35 H 0.884747 0.267068 0.049640 0.068 Uiso 1 1 calc R U
C36 C 0.93351(13) 0.28994(15) -0.0936(5) 0.0660(11) Uani 1 1 d . .
H36 H 0.957369 0.271654 -0.053604 0.079 Uiso 1 1 calc R U
C37 C 0.94232(15) 0.31843(15) -0.2128(5) 0.0701(12) Uani 1 1 d . .
H37 H 0.971563 0.318509 -0.258916 0.084 Uiso 1 1 calc R U
C38 C 0.90902(16) 0.34647(14) -0.2644(5) 0.0671(11) Uani 1 1 d . .
H38 H 0.915743 0.366898 -0.344524 0.081 Uiso 1 1 calc R U
C39 C 0.86582(13) 0.34620(12) -0.2042(4) 0.0563(9) Uani 1 1 d . .
H39 H 0.843113 0.366535 -0.240525 0.068 Uiso 1 1 calc R U
N1 N 0.48931(11) 0.26864(12) 0.9137(4) 0.0687(7) Uani 1 1 d . .
H1A H 0.511290 0.269136 0.846160 0.082 Uiso 1 1 calc R U
N2 N 0.56689(9) 0.22172(10) 0.8427(3) 0.0520(7) Uani 1 1 d . .
N3 N 0.60536(10) 0.25071(10) 0.5599(3) 0.0522(8) Uani 1 1 d . .
H3A H 0.577127 0.260408 0.570164 0.063 Uiso 1 1 calc R U
N4 N 0.54186(11) 0.29871(12) 0.4010(4) 0.0660(9) Uani 1 1 d . .
N5 N 0.81174(9) 0.31161(10) -0.0225(3) 0.0511(7) Uani 1 1 d . .
H5 H 0.810697 0.305550 0.074633 0.061 Uiso 1 1 calc R U
O1 O 0.46657(10) 0.05960(10) 1.5873(3) 0.0794(9) Uani 1 1 d . .
O2 O 0.52652(9) 0.09528(9) 1.6899(3) 0.0691(7) Uani 1 1 d . .
O3 O 0.76705(8) 0.32296(8) -0.2286(2) 0.0566(6) Uani 1 1 d . .

loop_
_atom_site_aniso_label
_atom_site_aniso_U_11
_atom_site_aniso_U_22
_atom_site_aniso_U_33
_atom_site_aniso_U_23
_atom_site_aniso_U_13
_atom_site_aniso_U_12
C1 0.065(3) 0.105(4) 0.103(4) -0.007(3) -0.020(3) 0.010(3)
C2 0.049(3) 0.124(5) 0.111(4) -0.031(4) 0.003(3) 0.006(3)
C3 0.057(3) 0.108(4) 0.078(3) -0.015(3) 0.011(2) -0.015(3)
C4 0.0553(15) 0.090(2) 0.0606(16) -0.0079(14) -0.0007(13) -0.0079(15)
C5 0.050(2) 0.074(3) 0.0409(19) -0.0065(18) 0.0055(17) -0.0167(19)
C6 0.053(2) 0.063(2) 0.040(2) -0.0012(18) -0.0068(17) -0.0144(19)
C7 0.063(2) 0.074(3) 0.043(2) 0.0019(19) 0.0014(18) -0.017(2)
C8 0.054(2) 0.066(2) 0.050(2) -0.0048(19) -0.0004(18) -0.0069(19)
C9 0.052(2) 0.067(2) 0.0358(18) -0.0055(18) -0.0016(17) -0.0182(18)
C10 0.047(2) 0.069(2) 0.048(2) -0.0074(19) 0.0038(17) -0.0200(17)
C11 0.059(2) 0.071(3) 0.054(2) -0.008(2) 0.0049(19) -0.0291(19)
C12 0.062(2) 0.059(2) 0.049(2) -0.0059(19) 0.0015(18) -0.0227(19)
C13 0.054(2) 0.055(2) 0.043(2) -0.0126(17) 0.0078(18) -0.0143(17)
C14 0.066(2) 0.081(3) 0.058(2) -0.008(2) 0.004(2) -0.034(2)
C15 0.058(2) 0.095(3) 0.055(2) -0.014(2) -0.0009(19) -0.035(2)
C16 0.060(2) 0.054(2) 0.058(2) -0.010(2) 0.009(2) -0.0119(19)
C17 0.089(3) 0.078(3) 0.092(3) 0.023(3) -0.018(3) -0.015(3)
C18 0.048(2) 0.056(2) 0.0364(18) -0.0034(16) -0.0040(16) -0.0098(16)
C19 0.052(2) 0.070(2) 0.0424(19) -0.0023(18) 0.0023(16) 0.0015(18)
C20 0.050(2) 0.064(2) 0.042(2) -0.0099(18) 0.0033(16) -0.0032(18)
C21 0.049(2) 0.057(2) 0.0374(19) -0.0028(17) 0.0053(16) -0.0151(17)
C22 0.044(2) 0.054(2) 0.0428(19) -0.0101(17) -0.0002(16) -0.0094(16)
C23 0.047(2) 0.066(2) 0.060(2) -0.002(2) -0.0002(19) -0.0041(18)
C24 0.060(3) 0.079(3) 0.078(3) 0.009(2) -0.007(2) 0.000(2)
C25 0.072(3) 0.097(3) 0.079(3) 0.000(3) -0.018(3) 0.020(2)
C26 0.054(3) 0.101(3) 0.091(3) -0.010(3) -0.001(2) 0.004(3)
C27 0.0454(19) 0.052(2) 0.046(2) -0.0009(17) -0.0003(16) -0.0060(16)
C28 0.057(2) 0.070(2) 0.0303(16) -0.0088(16) 0.0032(16) -0.0147(18)
C29 0.050(2) 0.066(2) 0.0388(19) -0.0055(17) 0.0005(16) -0.0130(17)
C30 0.053(2) 0.0472(19) 0.0336(17) 0.0010(15) -0.0022(15) -0.0078(16)
C31 0.057(2) 0.0521(19) 0.0286(16) -0.0092(16) -0.0025(16) -0.0037(17)
C32 0.0457(19) 0.056(2) 0.0403(19) -0.0068(16) -0.0067(17) -0.0048(16)
C33 0.052(2) 0.054(2) 0.0289(18) -0.0005(15) 0.0017(16) -0.0101(16)
C34 0.058(2) 0.058(2) 0.0250(16) -0.0084(16) 0.0039(16) -0.0112(18)
C35 0.061(2) 0.073(3) 0.0369(18) -0.0052(18) 0.0001(18) -0.004(2)
C36 0.053(2) 0.079(3) 0.066(3) -0.018(2) 0.004(2) -0.012(2)
C37 0.065(3) 0.081(3) 0.064(3) -0.024(2) 0.024(2) -0.019(2)
C38 0.082(3) 0.063(3) 0.056(2) -0.015(2) 0.022(2) -0.029(2)
C39 0.073(3) 0.056(2) 0.0394(19) -0.0055(17) 0.0050(19) -0.0218(18)
N1 0.0553(15) 0.090(2) 0.0606(16) -0.0079(14) -0.0007(13) -0.0079(15)
N2 0.0456(17) 0.069(2) 0.0415(16) -0.0093(15) 0.0029(14) -0.0136(15)
N3 0.0406(15) 0.0652(19) 0.0508(17) -0.0100(15) 0.0027(14) -0.0112(14)
N4 0.0450(18) 0.084(2) 0.069(2) -0.0054(18) 0.0013(17) 0.0015(17)
N5 0.0515(18) 0.074(2) 0.0274(13) 0.0053(13) -0.0001(13) -0.0095(14)
O1 0.086(2) 0.084(2) 0.0682(18) -0.0019(16) 0.0081(16) -0.0469(18)
O2 0.0676(17) 0.0698(17) 0.0698(18) 0.0108(15) -0.0058(15) -0.0145(13)
O3 0.0619(15) 0.0787(17) 0.0292(13) 0.0021(11) -0.0007(11) -0.0071(12)

loop_
_atom_type_symbol
_atom_type_description
_atom_type_scat_dispersion_real
_atom_type_scat_dispersion_imag
_atom_type_scat_source
C C 0.0033 0.0016 'International Tables Vol C Tables 4.2.6.8 and 6.1.1.4'
H H 0.0000 0.0000 'International Tables Vol C Tables 4.2.6.8 and 6.1.1.4'
N N 0.0061 0.0033 'International Tables Vol C Tables 4.2.6.8 and 6.1.1.4'
O O 0.0106 0.0060 'International Tables Vol C Tables 4.2.6.8 and 6.1.1.4'

loop_
_geom_angle_atom_site_label_1
_geom_angle_atom_site_label_2
_geom_angle_atom_site_label_3
_geom_angle
N1 C1 C2 108.7(5)
N1 C1 H1 125.7
C2 C1 H1 125.7
C3 C2 C1 106.8(4)
C3 C2 H2 126.6
C1 C2 H2 126.6
C2 C3 C4 109.5(4)
C2 C3 H3 125.3
C4 C3 H3 125.3
N1 C4 C5 122.9(4)
N1 C4 C3 105.0(4)
C5 C4 C3 132.1(4)
C6 C5 C4 125.6(4)
C6 C5 C10 117.5(3)
C4 C5 C10 116.9(3)
C5 C6 N2 122.3(3)
C5 C6 C7 128.1(3)
N2 C6 C7 109.6(3)
C8 C7 C6 107.1(3)
C8 C7 H7 126.4
C6 C7 H7 126.4
C7 C8 C9 105.2(3)
C7 C8 H8 127.4
C9 C8 H8 127.4
N2 C9 C18 122.5(3)
N2 C9 C8 112.8(3)
C18 C9 C8 124.7(3)
C11 C10 C15 118.4(3)
C11 C10 C5 120.9(3)
C15 C10 C5 120.7(3)
C12 C11 C10 121.6(3)
C12 C11 H11 119.2
C10 C11 H11 119.2
C11 C12 C13 119.4(3)
C11 C12 H12 120.3
C13 C12 H12 120.3
C14 C13 C12 119.9(3)
C14 C13 C16 118.0(3)
C12 C13 C16 122.1(3)
C13 C14 C15 121.4(3)
C13 C14 H14 119.3
C15 C14 H14 119.3
C10 C15 C14 119.3(3)
C10 C15 H15 120.4
C14 C15 H15 120.4
O1 C16 O2 124.0(4)
O1 C16 C13 123.9(4)
O2 C16 C13 112.1(3)
O2 C17 H17A 109.5
O2 C17 H17B 109.5
H17A C17 H17B 109.5
O2 C17 H17C 109.5
H17A C17 H17C 109.5
H17B C17 H17C 109.5
N3 C18 C19 108.0(3)
N3 C18 C9 121.7(3)
C19 C18 C9 130.3(4)
C20 C19 C18 107.9(3)
C20 C19 H19 126.1
C18 C19 H19 126.1
C19 C20 C21 107.9(3)
C19 C20 H20 126.1
C21 C20 H20 126.1
N3 C21 C20 107.0(3)
N3 C21 C22 123.7(3)
C20 C21 C22 129.2(3)
C23 C22 C21 123.7(3)
C23 C22 C27 120.4(3)
C21 C22 C27 115.9(3)
C22 C23 N4 122.8(3)
C22 C23 C24 127.3(4)
N4 C23 C24 109.8(3)
C25 C24 C23 105.5(4)
C25 C24 H24 127.2
C23 C24 H24 127.2
C24 C25 C26 106.3(4)
C24 C25 H25 126.8
C26 C25 H25 126.8
N4 C26 C25 113.1(4)
N4 C26 H26 123.5
C25 C26 H26 123.5
C28 C27 C32 118.3(3)
C28 C27 C22 119.5(3)
C32 C27 C22 122.1(3)
C29 C28 C27 120.3(3)
C29 C28 H28 119.9
C27 C28 H28 119.9
C30 C29 C28 120.2(3)
C30 C29 H29 119.9
C28 C29 H29 119.9
C29 C30 C31 119.8(3)
C29 C30 C33 119.2(3)
C31 C30 C33 120.9(3)
C32 C31 C30 120.2(3)
C32 C31 H31 119.9
C30 C31 H31 119.9
C31 C32 C27 121.0(3)
C31 C32 H32 119.5
C27 C32 H32 119.5
O3 C33 N5 124.0(3)
O3 C33 C30 122.1(3)
N5 C33 C30 113.9(3)
C35 C34 C39 119.3(3)
C35 C34 N5 118.6(3)
C39 C34 N5 122.2(3)
C36 C35 C34 119.5(4)
C36 C35 H35 120.2
C34 C35 H35 120.2
C37 C36 C35 120.9(4)
C37 C36 H36 119.5
C35 C36 H36 119.5
C38 C37 C36 119.6(4)
C38 C37 H37 120.2
C36 C37 H37 120.2
C37 C38 C39 121.9(4)
C37 C38 H38 119.0
C39 C38 H38 119.0
C38 C39 C34 118.6(4)
C38 C39 H39 120.7
C34 C39 H39 120.7
C1 N1 C4 110.0(4)
C1 N1 H1A 125.0
C4 N1 H1A 125.0
C9 N2 C6 105.2(3)
C18 N3 C21 109.2(3)
C18 N3 H3A 125.4
C21 N3 H3A 125.4
C26 N4 C23 105.3(3)
C33 N5 C34 127.4(3)
C33 N5 H5 116.3
C34 N5 H5 116.3
C16 O2 C17 115.9(3)

loop_
_geom_bond_atom_site_label_1
_geom_bond_atom_site_label_2
_geom_bond_distance
C1 N1 1.342(6)
C1 C2 1.396(7)
C1 H1 0.9500
C2 C3 1.371(7)
C2 H2 0.9500
C3 C4 1.404(6)
C3 H3 0.9500
C4 N1 1.398(5)
C4 C5 1.398(6)
C5 C6 1.378(5)
C5 C10 1.498(5)
C6 N2 1.408(4)
C6 C7 1.428(5)
C7 C8 1.380(5)
C7 H7 0.9500
C8 C9 1.436(5)
C8 H8 0.9500
C9 N2 1.333(4)
C9 C18 1.429(5)
C10 C11 1.385(5)
C10 C15 1.392(5)
C11 C12 1.376(5)
C11 H11 0.9500
C12 C13 1.382(5)
C12 H12 0.9500
C13 C14 1.353(5)
C13 C16 1.501(5)
C14 C15 1.393(6)
C14 H14 0.9500
C15 H15 0.9500
C16 O1 1.197(4)
C16 O2 1.338(5)
C17 O2 1.467(5)
C17 H17A 0.9800
C17 H17B 0.9800
C17 H17C 0.9800
C18 N3 1.370(5)
C18 C19 1.397(5)
C19 C20 1.383(5)
C19 H19 0.9500
C20 C21 1.409(5)
C20 H20 0.9500
C21 N3 1.382(4)
C21 C22 1.419(5)
C22 C23 1.391(5)
C22 C27 1.487(5)
C23 N4 1.411(5)
C23 C24 1.453(6)
C24 C25 1.357(6)
C24 H24 0.9500
C25 C26 1.451(7)
C25 H25 0.9500
C26 N4 1.298(5)
C26 H26 0.9500
C27 C28 1.391(5)
C27 C32 1.400(5)
C28 C29 1.388(5)
C28 H28 0.9500
C29 C30 1.379(5)
C29 H29 0.9500
C30 C31 1.379(5)
C30 C33 1.501(5)
C31 C32 1.368(5)
C31 H31 0.9500
C32 H32 0.9500
C33 O3 1.227(4)
C33 N5 1.347(4)
C34 C35 1.394(5)
C34 C39 1.409(5)
C34 N5 1.422(4)
C35 C36 1.375(5)
C35 H35 0.9500
C36 C37 1.372(6)
C36 H36 0.9500
C37 C38 1.356(6)
C37 H37 0.9500
C38 C39 1.374(5)
C38 H38 0.9500
C39 H39 0.9500
N1 H1A 0.8800
N3 H3A 0.8800
N5 H5 0.8800
